data_4063037
_journal_name_full Organometallics
_journal_paper_doi 10.1021/om0498394
_journal_year 2004
_chemical_formula_moiety 'C26 H18 Br2 N2 Ni '
_chemical_formula_sum 'C26 H18 Br2 N2 Ni'
_chemical_formula_weight 576.95
_space_group_IT_number 2
_space_group_name_Hall '-P 1'
_space_group_name_H-M_alt 'P -1'
_symmetry_cell_setting triclinic
_symmetry_Int_Tables_number 2
_symmetry_space_group_name_Hall '-P 1'
_symmetry_space_group_name_H-M 'P -1'
_cell_angle_alpha 67.70(4)
_cell_angle_beta 73.47(4)
_cell_angle_gamma 64.02(4)
_cell_formula_units_Z 1
_cell_length_a 8.588(5)
_cell_length_b 8.740(5)
_cell_length_c 9.090(4)
_cell_measurement_temperature 123.1
_cell_volume 561.7(5)
_exptl_crystal_density_diffrn 1.705
_cod_original_formula_sum 'C26 H18 Br2 N2 Ni '
_cod_database_code 4063037

loop_
_symmetry_equiv_pos_as_xyz
x,y,z
-x,-y,-z

loop_
_atom_site_label
_atom_site_type_symbol
_atom_site_fract_x
_atom_site_fract_y
_atom_site_fract_z
_atom_site_U_iso_or_equiv
_atom_site_adp_type
_atom_site_occupancy
_atom_site_symmetry_multiplicity
_atom_site_calc_flag
_atom_site_refinement_flags
_atom_site_disorder_assembly
_atom_site_disorder_group
Br(1) Br 0.25035(3) -0.08800(4) 0.10466(3) 0.02262(8) Uani 1.00 1 d . . .
Ni(1) Ni 0.0000 0.0000 0.0000 0.0155(1) Uani 1.00 1 d . . .
N(1) N 0.1782(3) 0.1316(3) -0.3286(3) 0.0192(5) Uani 1.00 1 d . . .
C(1) C 0.1088(3) 0.0810(3) -0.2039(3) 0.0180(6) Uani 1.00 1 d . . .
C(2) C 0.2720(3) 0.1926(3) -0.4766(3) 0.0166(6) Uani 1.00 1 d . . .
C(3) C 0.3139(3) 0.3397(3) -0.5056(3) 0.0174(6) Uani 1.00 1 d . . .
C(4) C 0.4087(4) 0.3929(4) -0.6551(3) 0.0226(6) Uani 1.00 1 d . . .
C(5) C 0.4570(4) 0.3041(4) -0.7683(3) 0.0225(6) Uani 1.00 1 d . . .
C(6) C 0.4102(3) 0.1600(4) -0.7364(3) 0.0218(6) Uani 1.00 1 d . . .
C(7) C 0.3174(3) 0.1033(4) -0.5894(3) 0.0194(6) Uani 1.00 1 d . . .
C(8) C 0.2587(3) 0.4385(3) -0.3873(3) 0.0174(6) Uani 1.00 1 d . . .
C(9) C 0.2840(3) 0.3520(4) -0.2266(3) 0.0200(6) Uani 1.00 1 d . . .
C(10) C 0.2242(4) 0.4481(4) -0.1177(3) 0.0236(7) Uani 1.00 1 d . . .
C(11) C 0.1394(4) 0.6314(4) -0.1674(4) 0.0266(7) Uani 1.00 1 d . . .
C(12) C 0.1172(4) 0.7190(4) -0.3262(4) 0.0262(7) Uani 1.00 1 d . . .
C(13) C 0.1767(4) 0.6244(4) -0.4366(3) 0.0224(6) Uani 1.00 1 d . . .
H(1) H 0.4395(4) 0.4927(4) -0.6794(3) 0.028(1) Uiso 1.00 1 c . . .
H(2) H 0.5232(4) 0.3415(4) -0.8685(3) 0.027(1) Uiso 1.00 1 c . . .
H(3) H 0.4421(3) 0.1007(4) -0.8152(3) 0.027(1) Uiso 1.00 1 c . . .
H(4) H 0.2847(3) 0.0050(4) -0.5660(3) 0.024(1) Uiso 1.00 1 c . . .
H(5) H 0.3439(3) 0.2265(4) -0.1929(3) 0.025(1) Uiso 1.00 1 c . . .
H(6) H 0.2405(4) 0.3883(4) -0.0083(3) 0.030(1) Uiso 1.00 1 c . . .
H(7) H 0.0966(4) 0.6969(4) -0.0920(4) 0.035(1) Uiso 1.00 1 c . . .
H(8) H 0.0600(4) 0.8449(4) -0.3599(4) 0.032(1) Uiso 1.00 1 c . . .
H(9) H 0.1628(4) 0.6855(4) -0.5464(3) 0.026(1) Uiso 1.00 1 c . . .

loop_
_atom_site_aniso_label
_atom_site_aniso_U_11
_atom_site_aniso_U_22
_atom_site_aniso_U_33
_atom_site_aniso_U_12
_atom_site_aniso_U_13
_atom_site_aniso_U_23
Br(1) 0.0206(2) 0.0308(2) 0.0176(2) -0.0130(1) -0.00202(9) -0.0047(1)
Ni(1) 0.0175(2) 0.0182(2) 0.0126(2) -0.0105(2) 0.0015(2) -0.0043(2)
N(1) 0.019(1) 0.021(1) 0.020(1) -0.0101(9) -0.0006(8) -0.0072(9)
C(1) 0.020(1) 0.020(1) 0.017(1) -0.011(1) -0.0016(9) -0.0050(9)
C(2) 0.014(1) 0.021(1) 0.014(1) -0.010(1) -0.0001(8) -0.0023(9)
C(3) 0.016(1) 0.021(1) 0.016(1) -0.009(1) -0.0026(9) -0.0037(9)
C(4) 0.024(1) 0.027(1) 0.019(1) -0.016(1) 0.000(1) -0.005(1)
C(5) 0.022(1) 0.031(1) 0.014(1) -0.015(1) 0.0006(9) -0.004(1)
C(6) 0.021(1) 0.029(1) 0.016(1) -0.009(1) -0.0033(9) -0.007(1)
C(7) 0.019(1) 0.022(1) 0.018(1) -0.010(1) -0.0037(9) -0.004(1)
C(8) 0.016(1) 0.023(1) 0.016(1) -0.011(1) -0.0004(9) -0.005(1)
C(9) 0.020(1) 0.021(1) 0.021(1) -0.009(1) -0.003(1) -0.005(1)
C(10) 0.028(1) 0.030(1) 0.017(1) -0.015(1) -0.004(1) -0.006(1)
C(11) 0.025(1) 0.032(2) 0.029(2) -0.013(1) 0.001(1) -0.016(1)
C(12) 0.025(1) 0.020(1) 0.035(2) -0.008(1) -0.004(1) -0.009(1)
C(13) 0.023(1) 0.023(1) 0.020(1) -0.008(1) -0.006(1) -0.002(1)

loop_
_geom_bond_atom_site_label_1
_geom_bond_atom_site_label_2
_geom_bond_distance
_geom_bond_publ_flag
_geom_bond_site_symmetry_1
_geom_bond_site_symmetry_2
Br(1) Ni(1) 2.2978(3) yes . .
Ni(1) C(1) 1.846(2) yes . .
N(1) C(1) 1.141(3) yes . .
N(1) C(2) 1.400(3) yes . .
C(2) C(3) 1.394(5) yes . .
C(2) C(7) 1.387(5) yes . .
C(3) C(4) 1.396(3) yes . .
C(3) C(8) 1.477(4) yes . .
C(4) C(5) 1.384(5) yes . .
C(5) C(6) 1.390(5) yes . .
C(6) C(7) 1.379(3) yes . .
C(8) C(9) 1.397(4) yes . .
C(8) C(13) 1.401(4) yes . .
C(9) C(10) 1.383(5) yes . .
C(10) C(11) 1.385(4) yes . .
C(11) C(12) 1.377(4) yes . .
C(12) C(13) 1.385(5) yes . .
